data_2002612
loop_
_publ_author_name
'Scheske, S'
'Mueller-Buschbaum, Hk'

_publ_section_title 'Zur Kenntnis von Ba7 Ru4 O15 Br2'
_journal_name_full 'Journal of Alloys Compd.'
_journal_page_first L25
_journal_page_last L27
_journal_paper_doi 10.1016/0925-8388(93)90136-B
_journal_volume 198
_journal_year 1993
_chemical_formula_structural 'Ba7 Ru4 O15 Br2'
_chemical_formula_sum 'Ba7 Br2 O15 Ru4'
_chemical_name_systematic 'Barium ruthenium oxide bromide (7/4/15/2)'
_space_group_IT_number 166
_symmetry_cell_setting trigonal
_symmetry_space_group_name_Hall '-R 3 2"'
_symmetry_space_group_name_H-M 'R -3 m :H'
_cell_angle_alpha 90
_cell_angle_beta 90
_cell_angle_gamma 120
_cell_formula_units_Z 3
_cell_length_a 5.7967(7)
_cell_length_b 5.7967(7)
_cell_length_c 52.866(14)
_cell_volume 1538.4
_refine_ls_R_factor_all 0.083
_cod_original_sg_symbol_H-M 'R -3 m H'
_cod_database_code 2002612

loop_
_symmetry_equiv_pos_as_xyz
x,y,z
-y,x-y,z
y-x,-x,z
-y,-x,z
x,x-y,z
y-x,y,z
-x,-y,-z
y,y-x,-z
x-y,x,-z
y,x,-z
-x,y-x,-z
x-y,-y,-z
1/3+x,2/3+y,2/3+z
2/3+x,1/3+y,1/3+z
1/3-y,2/3+x-y,2/3+z
2/3-y,1/3+x-y,1/3+z
1/3-x+y,2/3-x,2/3+z
2/3-x+y,1/3-x,1/3+z
1/3-y,2/3-x,2/3+z
2/3-y,1/3-x,1/3+z
1/3+x,2/3+x-y,2/3+z
2/3+x,1/3+x-y,1/3+z
1/3-x+y,2/3+y,2/3+z
2/3-x+y,1/3+y,1/3+z
1/3-x,2/3-y,2/3-z
2/3-x,1/3-y,1/3-z
1/3+y,2/3-x+y,2/3-z
2/3+y,1/3-x+y,1/3-z
1/3+x-y,2/3+x,2/3-z
2/3+x-y,1/3+x,1/3-z
1/3+y,2/3+x,2/3-z
2/3+y,1/3+x,1/3-z
1/3-x,2/3-x+y,2/3-z
2/3-x,1/3-x+y,1/3-z
1/3+x-y,2/3-y,2/3-z
2/3+x-y,1/3-y,1/3-z

loop_
_atom_site_label
_atom_site_type_symbol
_atom_site_symmetry_multiplicity
_atom_site_Wyckoff_symbol
_atom_site_fract_x
_atom_site_fract_y
_atom_site_fract_z
_atom_site_occupancy
_atom_site_attached_hydrogens
_atom_site_calc_flag
Ba1 Ba2+ 3 a 0. 0. 0. 1. 0 d
Ba2 Ba2+ 6 c 0. 0. 0.7132 1. 0 d
Ba3 Ba2+ 6 c 0. 0. 0.0824(1) 1. 0 d
Ba4 Ba2+ 6 c 0. 0. 0.7943(1) 1. 0 d
Ru1 Ru4+ 6 c 0. 0. 0.3533(1) 1. 0 d
Ru2 Ru5+ 6 c 0. 0. 0.4048(1) 1. 0 d
O1 O2- 9 e 0.5 0. 0. 1. 0 d
O2 O2- 18 h 0.505(2) 0.495(2) 0.911 1. 0 d
O3 O2- 18 h 0.182(1) 0.818(1) 0.044 1. 0 d
Br1 Br1- 6 c 0. 0. 0.1422(2) 1. 0 d

loop_
_atom_type_symbol
_atom_type_oxidation_number
Ba2+ 2.000
Ru4+ 4.000
Ru5+ 5.000
O2- -2.000
Br1- -1.000
